data_7717164
loop_
_publ_author_name
'Luo, Yu'
'Zhou, Ren-He'
'Shao, Zhen'
'Liu, Dan'
'Lu, Han-Han'
'Shang, Meng-Jia'
'Zhao, Liang'
'Liu, Tao'
'Meng, Yin-Shan'

_publ_section_title
;
 Effects of mono- or di-fluoro-substitution on spin crossover behavior in
 a pair of Schiff base-like Fe<sup>II</sup>-coordination polymers.
;
_journal_issue 35
_journal_name_full 'Dalton transactions (Cambridge, England : 2003)'
_journal_page_first 14692
_journal_page_last 14700
_journal_paper_doi 10.1039/d4dt01103a
_journal_volume 53
_journal_year 2024
_chemical_formula_moiety 'C36 H31 F3 Fe N4 O6, C36 H29.207 F3 Fe N4 O6, 0.25(C H4 O), 0.5[], 0.5[]'
_chemical_formula_sum 'C72.25 H61.21 F6 Fe2 N8 O12.25'
_chemical_formula_weight 1463.19
_space_group_crystal_system triclinic
_space_group_IT_number 2
_space_group_name_Hall '-P 1'
_space_group_name_H-M_alt 'P -1'
_atom_sites_solution_hydrogens mixed
_audit_creation_date 2024-07-18
_audit_creation_method
;
Olex2 1.5
(compiled 2023.08.24 svn.re1ec1418 for OlexSys, GUI svn.r6928)
;
_audit_update_record
;
2024-07-22 deposited with the CCDC.	2024-07-29 downloaded from the CCDC.
;
_cell_angle_alpha 97.356(15)
_cell_angle_beta 93.002(12)
_cell_angle_gamma 107.035(17)
_cell_formula_units_Z 2
_cell_length_a 12.217(5)
_cell_length_b 13.650(8)
_cell_length_c 23.294(9)
_cell_measurement_reflns_used 9927
_cell_measurement_temperature 120
_cell_measurement_theta_max 25.65
_cell_measurement_theta_min 2.20
_cell_volume 3667(3)
_computing_cell_refinement 'SAINT V8.40A (Bruker, 2019)'
_computing_data_reduction 'SAINT V8.40A (Bruker, 2019)'
_computing_molecular_graphics 'Olex2 1.5 (Dolomanov et al., 2009)'
_computing_publication_material 'Olex2 1.5 (Dolomanov et al., 2009)'
_computing_structure_refinement 'SHELXL 2018/3 (Sheldrick, 2015)'
_diffrn_ambient_temperature 120.00
_diffrn_measured_fraction_theta_full 0.997
_diffrn_measured_fraction_theta_max 0.992
_diffrn_measurement_device_type 'Bruker APEX-II CCD'
_diffrn_measurement_method '\f and \w scans'
_diffrn_radiation_type MoK\a
_diffrn_radiation_wavelength 0.71073
_diffrn_reflns_av_R_equivalents 0.0989
_diffrn_reflns_av_unetI/netI 0.0719
_diffrn_reflns_Laue_measured_fraction_full 0.997
_diffrn_reflns_Laue_measured_fraction_max 0.992
_diffrn_reflns_limit_h_max 14
_diffrn_reflns_limit_h_min -14
_diffrn_reflns_limit_k_max 16
_diffrn_reflns_limit_k_min -16
_diffrn_reflns_limit_l_max 28
_diffrn_reflns_limit_l_min -28
_diffrn_reflns_number 83716
_diffrn_reflns_point_group_measured_fraction_full 0.997
_diffrn_reflns_point_group_measured_fraction_max 0.992
_diffrn_reflns_theta_full 25.242
_diffrn_reflns_theta_max 25.711
_diffrn_reflns_theta_min 2.190
_exptl_absorpt_coefficient_mu 0.475
_exptl_absorpt_correction_T_max 0.7456
_exptl_absorpt_correction_T_min 0.6954
_exptl_absorpt_correction_type multi-scan
_exptl_absorpt_process_details
;
SADABS-2016/2 (Bruker,2016/2) was used for absorption correction.
wR2(int) was 0.1127 before and 0.0725 after correction.
The Ratio of minimum to maximum transmission is 0.9327.
The \l/2 correction factor is Not present.
;
_exptl_crystal_colour 'metallic black'
_exptl_crystal_colour_lustre metallic
_exptl_crystal_colour_primary black
_exptl_crystal_density_diffrn 1.325
_exptl_crystal_description needle
_exptl_crystal_F_000 1509
_exptl_crystal_size_max 0.1
_exptl_crystal_size_mid 0.02
_exptl_crystal_size_min 0.02
_platon_squeeze_details
;
TITL 1                P -1         R = 0.09
CELL   12.2170   13.6500   23.2940     97.36     93.00    107.04
SPGR P-1
# Solvent Accessible Volume =       373
# Electrons Found in S.A.V. =        64
# Note: Atoms in Void are Labelled as Cxxx and Qxxx for all Others
Q101 0.734 0.903 0.418 !       1.84 eA-3
Q102 0.818 1.008 0.408 !       1.72 eA-3
Q103 0.045 0.980 0.260 !       1.66 eA-3
C104 0.202 0.986 0.368 !       1.61 eA-3
Q105 0.354 0.984 0.440 !       1.59 eA-3
C106 0.194 0.909 0.366 !       1.58 eA-3
C107 0.890 0.781 0.238 !       1.56 eA-3
C108 0.251 0.101 0.378 !       1.52 eA-3
Q109 0.739 0.856 0.462 !       1.52 eA-3
Q110 0.941 0.749 0.061 !       1.46 eA-3
Q111 0.746 0.050 0.268 !       1.24 eA-3
Q112 0.559 0.065 0.479 !       1.22 eA-3
Q113 0.017 0.767 0.336 !       1.14 eA-3
C114 0.096 1.003 0.314 !       1.13 eA-3
C115 0.171 0.067 0.365 !       1.08 eA-3
Q116 0.961 0.879 0.270 !       1.06 eA-3
Q117 0.945 0.828 0.332 !       1.04 eA-3
Q118 0.990 0.719 0.102 !       1.04 eA-3
C119 0.286 0.891 0.413 !       1.04 eA-3
C120 0.174 0.093 0.344 !       1.04 eA-3
Q121 0.722 0.026 0.328 !       0.99 eA-3
C122 0.307 0.079 0.422 !       0.98 eA-3
Q123 0.639 0.952 0.316 !       0.94 eA-3
Q124 0.444 1.000 0.477 !       0.91 eA-3
C125 0.091 0.928 0.318 !       0.89 eA-3
Q126 0.906 0.691 0.336 !       0.89 eA-3
C127 0.147 0.960 0.343 !       0.89 eA-3
Q128 0.485 0.065 0.440 !       0.87 eA-3
C129 0.131 1.000 0.344 !       0.85 eA-3
Q130 1.007 0.765 0.425 !       0.84 eA-3
Q131 0.341 0.919 0.476 !       0.84 eA-3
Q132 0.564 0.302 0.331 !       0.81 eA-3
Q133 0.030 0.123 0.207 !       0.80 eA-3
C134 0.300 0.036 0.362 !       0.80 eA-3
Q135 0.260 0.436 0.382 !       0.79 eA-3
Q136 0.244 0.860 0.472 !       0.76 eA-3
Q137 0.714 0.560 0.353 !       0.72 eA-3
C138 0.028 0.871 0.260 !       0.69 eA-3
Q139 0.618 0.218 0.328 !       0.68 eA-3
Q140 0.948 0.668 0.153 !       0.67 eA-3
Q141 0.140 0.846 0.321 !       0.67 eA-3
C142 0.091 0.958 0.284 !       0.67 eA-3
Q143 0.894 0.030 0.445 !       0.66 eA-3
Q144 0.016 0.736 0.155 !       0.66 eA-3
Q145 0.081 0.965 0.369 !       0.62 eA-3
C146 0.213 0.107 0.429 !       0.61 eA-3
Q147 0.364 0.058 0.387 !       0.60 eA-3
Q148 0.650 0.126 0.468 !       0.60 eA-3
Q149 0.159 0.185 0.296 !       0.60 eA-3
Q150 0.109 0.941 0.243 !       0.60 eA-3
Q151 0.564 0.313 0.437 !       0.59 eA-3
Q152 0.167 0.473 0.319 !       0.59 eA-3
Q153 0.902 0.730 0.104 !       0.57 eA-3
Q154 0.044 0.105 0.363 !       0.56 eA-3
Q155 0.242 0.969 0.336 !       0.55 eA-3
Q156 0.310 0.125 0.359 !       0.55 eA-3
Q157 0.156 0.999 0.269 !       0.55 eA-3
Q158 0.516 0.234 0.447 !       0.53 eA-3
Q159 0.671 0.750 0.429 !       0.53 eA-3
Q160 0.606 0.577 0.097 !       0.52 eA-3
Q161 0.668 0.108 0.213 !       0.52 eA-3
Q162 0.937 0.755 0.180 !       0.52 eA-3
Q163 0.077 0.329 0.397 !       0.52 eA-3
Q164 0.292 0.060 0.313 !       0.52 eA-3
Q165 0.330 0.860 0.453 !       0.51 eA-3
Q166 0.128 0.964 0.403 !       0.51 eA-3
Q167 0.119 0.770 0.393 !       0.50 eA-3
Q168 0.982 0.015 0.046 !       0.50 eA-3
;
_refine_diff_density_max 1.018
_refine_diff_density_min -0.718
_refine_diff_density_rms 0.083
_refine_ls_extinction_method none
_refine_ls_goodness_of_fit_ref 1.032
_refine_ls_hydrogen_treatment constr
_refine_ls_matrix_type full
_refine_ls_number_parameters 1036
_refine_ls_number_reflns 13871
_refine_ls_number_restraints 105
_refine_ls_restrained_S_all 1.035
_refine_ls_R_factor_all 0.1165
_refine_ls_R_factor_gt 0.0715
_refine_ls_shift/su_max 0.000
_refine_ls_shift/su_mean 0.000
_refine_ls_structure_factor_coef Fsqd
_refine_ls_weighting_details 'w=1/[\s^2^(Fo^2^)+(0.0807P)^2^+9.0647P] where P=(Fo^2^+2Fc^2^)/3'
_refine_ls_weighting_scheme calc
_refine_ls_wR_factor_gt 0.1777
_refine_ls_wR_factor_ref 0.2052
_reflns_Friedel_coverage 0.000
_reflns_number_gt 9006
_reflns_number_total 13871
_reflns_threshold_expression 'I > 2\s(I)'
_cod_data_source_file d4dt01103a2.cif
_cod_data_source_block 2-120k
_cod_database_code 7717164
_shelx_shelxl_version_number 2018/3
_shelx_space_group_comment
;
The symmetry employed for this shelxl refinement is uniquely defined
by the following loop, which should always be used as a source of
symmetry information in preference to the above space-group names.
They are only intended as comments.
;
_shelx_estimated_absorpt_t_max 0.991
_shelx_estimated_absorpt_t_min 0.954
_olex2_refinement_description
;
1. Fixed Uiso
 At 1.2 times of:
  All C(H) groups, All C(H,H) groups
 At 1.5 times of:
  All C(H,H,H) groups, All O(H) groups
2. Restrained distances
 O13-C73
 1.4 with sigma of 0.02
 C79-C78
 1.54 with sigma of 0.02
 O7-C78
 1.45 with sigma of 0.02
 O7-C79
 2.45 with sigma of 0.04
3. Restrained planarity
 C46, C75, C76, C51, C74, C71, F11, F10
 with sigma of 0.1
4. Uiso/Uaniso restraints and constraints
C78 \\sim C79: within 2A with sigma of 0.01 and sigma for terminal atoms of
0.02 within 2A
C78 \\sim C79 \\sim O7 \\sim O14 \\sim C3: within 2A with sigma of 0.005 and
sigma for terminal atoms of 0.01 within 2A
F10 \\sim C71: within 2A with sigma of 0.01 and sigma for terminal atoms of
0.02 within 2A
H65 \\sim F8 \\sim C46 \\sim C75 \\sim C76 \\sim C51 \\sim C74 \\sim C71:
within 2A with sigma of 0.01 and sigma for terminal atoms of 0.02 within 2A
O15 \\sim C3: within 2A with sigma of 0.001 and sigma for terminal atoms of
0.002 within 2A
Uanis(C79) \\sim Ueq: with sigma of 0.01 and sigma for terminal atoms of 0.02
Uanis(O7) \\sim Ueq: with sigma of 0.01 and sigma for terminal atoms of 0.02
Uanis(O13) \\sim Ueq: with sigma of 0.01 and sigma for terminal atoms of 0.02
Uanis(C73) \\sim Ueq: with sigma of 0.01 and sigma for terminal atoms of 0.02
5. Others
 Sof(H63)=Sof(F5)=1-FVAR(1)
 Sof(H65)=Sof(F8)=FVAR(1)
 Sof(C75)=Sof(H75)=Sof(C76)=Sof(C74)=Sof(H74)=Sof(C71)=1-FVAR(2)
 Sof(C48)=Sof(C50)=Sof(H50)=Sof(C47)=Sof(C49)=FVAR(2)
 Sof(O7)=Sof(O14)=Sof(C78)=Sof(H78A)=Sof(H78B)=Sof(C79)=Sof(H79A)=Sof(H79B)=
 Sof(H79C)=1-FVAR(3)
 Sof(O8)=Sof(O15)=Sof(C1)=Sof(H1A)=Sof(H1B)=Sof(C2)=Sof(H2A)=Sof(H2B)=Sof(H2C)=
 FVAR(3)
 Fixed Sof: O13(0.25) H13(0.25) C73(0.25) H73A(0.25) H73B(0.25) H73C(0.25)
 F9(0.25) F7(0.25) F6(0.25) F11(0.125) F10(0.125)
6.a Riding coordinates:
 O13(H13), C79(H79A,H79B,H79C)
6.b Secondary CH2 refined with riding coordinates:
 C22(H22A,H22B), C39(H39A,H39B), C19(H19A,H19B), C1(H1A,H1B), C78(H78A,H78B)
6.c Aromatic/amide H refined with riding coordinates:
 C64(H64), C27(H27), C56(H56), C55(H55), C57(H57), C53(H53), C58(H58),
 C59(H59), C54(H54), C70(H70), C7(H7), C42(H42), C66(H66), C65(H65), C34(H34),
 C29(H29), C32(H32), C44(H44), C72(H72), C9(H9), C60(H60), C69(H69), C43(H43),
 C63(H63), C12(H12), C14(H14), C41(H41), C75(H75), C74(H74), C50(H50), C77(H77)
6.d Fitted hexagon refined as free rotating group:
 C46(C75,C76,C51,C74,C71)
6.e Idealised Me refined as rotating group:
 C17(H17A,H17B,H17C), C26(H26A,H26B,H26C), C37(H37A,H37B,H37C), C4(H4A,H4B,
 H4C), C21(H21A,H21B,H21C), C40(H40A,H40B,H40C), C20(H20A,H20B,H20C), C73(H73A,
 H73B,H73C), C2(H2A,H2B,H2C)
;
_platon_squeeze_void_probe_radius 1.20
_olex2_submission_special_instructions 'No special instructions were received'

loop_
_space_group_symop_operation_xyz
'x, y, z'
'-x, -y, -z'

loop_
_atom_site_label
_atom_site_type_symbol
_atom_site_fract_x
_atom_site_fract_y
_atom_site_fract_z
_atom_site_U_iso_or_equiv
_atom_site_adp_type
_atom_site_occupancy
_atom_site_site_symmetry_order
_atom_site_calc_flag
_atom_site_refinement_flags_posn
_atom_site_refinement_flags_adp
_atom_site_refinement_flags_occupancy
_atom_site_disorder_assembly
_atom_site_disorder_group
Fe2 Fe 0.49977(5) 0.25325(5) 0.87233(3) 0.02434(18) Uani 1 1 d . . . . .
Fe1 Fe 0.22658(5) 0.48119(5) 0.38200(3) 0.02609(18) Uani 1 1 d . . . . .
O1 O 0.1418(3) 0.5210(2) 0.32115(13) 0.0299(7) Uani 1 1 d . . . . .
O2 O 0.2935(3) 0.4141(2) 0.32122(12) 0.0283(7) Uani 1 1 d . . . . .
O3 O 0.4265(3) 0.3086(2) 0.81391(12) 0.0267(7) Uani 1 1 d . . . . .
O4 O 0.5686(3) 0.1878(2) 0.81124(13) 0.0293(7) Uani 1 1 d . . . . .
F4 F 0.5133(3) 0.1623(3) 1.13486(13) 0.0635(10) Uani 1 1 d . . . . .
O9 O 0.2596(3) 0.5234(3) 0.93390(15) 0.0480(10) Uani 1 1 d . . . . .
N8 N 1.3609(3) 1.1278(3) 0.86307(15) 0.0268(8) Uani 1 1 d . . . . .
N6 N 0.5664(3) 0.1992(3) 0.93149(15) 0.0257(8) Uani 1 1 d . . . . .
N5 N 0.4397(3) 0.3206(3) 0.93412(15) 0.0238(8) Uani 1 1 d . . . . .
N7 N 0.6362(3) 0.3792(3) 0.87686(15) 0.0259(8) Uani 1 1 d . . . . .
O12 O 0.7654(3) 0.0193(3) 0.92430(16) 0.0493(10) Uani 1 1 d . . . . .
F2 F 0.3480(3) 0.4949(3) 0.65437(13) 0.0748(12) Uani 1 1 d . . . . .
N1 N 0.1641(3) 0.5488(3) 0.44273(15) 0.0279(9) Uani 1 1 d . . . . .
F3 F 0.3972(3) 0.3022(3) 1.13890(13) 0.0686(11) Uani 1 1 d . . . . .
O10 O 0.2762(4) 0.5443(3) 0.84127(14) 0.0490(10) Uani 1 1 d . . . . .
N3 N 0.0985(3) 0.3499(3) 0.37711(15) 0.0282(9) Uani 1 1 d . . . . .
F1 F 0.1931(4) 0.6020(3) 0.65412(13) 0.0778(12) Uani 1 1 d . . . . .
N4 N -0.6445(3) -0.3900(3) 0.38095(15) 0.0273(8) Uani 1 1 d . . . . .
N2 N 0.3078(3) 0.4427(3) 0.44272(15) 0.0279(9) Uani 1 1 d . . . . .
O8 O -0.0586(6) 0.7110(6) 0.4363(4) 0.0428(18) Uani 0.710(6) 1 d . . P A 3
C25 C 0.3746(4) 0.3771(3) 0.82109(19) 0.0286(10) Uani 1 1 d . . . . .
C64 C 0.8904(4) 0.7313(3) 0.8337(2) 0.0311(11) Uani 1 1 d . . . . .
H64 H 0.823959 0.709922 0.806613 0.037 Uiso 1 1 calc R U . . .
C27 C 0.3853(4) 0.3882(3) 0.92934(19) 0.0275(10) Uani 1 1 d . . . . .
H27 H 0.363814 0.418388 0.964307 0.033 Uiso 1 1 calc R U . . .
C28 C 0.4601(4) 0.2889(3) 0.98837(19) 0.0284(10) Uani 1 1 d . . . . .
C24 C 0.3546(4) 0.4218(3) 0.87713(18) 0.0281(10) Uani 1 1 d . . . . .
C56 C -0.6139(4) -0.3606(4) 0.3297(2) 0.0348(11) Uani 1 1 d . . . . .
H56 H -0.655825 -0.402684 0.295248 0.042 Uiso 1 1 calc R U . . .
C55 C -0.5820(4) -0.3290(3) 0.4288(2) 0.0315(11) Uani 1 1 d . . . . .
H55 H -0.601261 -0.347602 0.465733 0.038 Uiso 1 1 calc R U . . .
C57 C 0.6964(4) 0.4356(3) 0.92691(18) 0.0265(10) Uani 1 1 d . . . . .
H57 H 0.677799 0.410911 0.962581 0.032 Uiso 1 1 calc R U . . .
C53 C -0.5251(4) -0.2728(4) 0.3239(2) 0.0337(11) Uani 1 1 d . . . . .
H53 H -0.508491 -0.255219 0.286443 0.040 Uiso 1 1 calc R U . . .
C8 C 0.2050(4) 0.5379(4) 0.49906(19) 0.0304(11) Uani 1 1 d . . . . .
C58 C 0.6668(4) 0.4159(3) 0.82723(19) 0.0307(11) Uani 1 1 d . . . . .
H58 H 0.627725 0.376391 0.791553 0.037 Uiso 1 1 calc R U . . .
C59 C 0.7835(4) 0.5276(3) 0.92828(19) 0.0277(10) Uani 1 1 d . . . . .
H59 H 0.824274 0.563485 0.964361 0.033 Uiso 1 1 calc R U . . .
C62 C 0.9005(4) 0.6681(3) 0.87518(19) 0.0268(10) Uani 1 1 d . . . . .
O11 O 0.8188(5) 0.0351(5) 0.8354(2) 0.0898(18) Uani 1 1 d . . . . .
C54 C -0.4922(4) -0.2418(4) 0.4270(2) 0.0352(11) Uani 1 1 d . . . . .
H54 H -0.451140 -0.202136 0.462244 0.042 Uiso 1 1 calc R U . . .
C61 C 0.8121(4) 0.5683(3) 0.87674(19) 0.0267(10) Uani 1 1 d . . . . .
C33 C 0.5268(4) 0.2200(3) 0.98667(18) 0.0271(10) Uani 1 1 d . . . . .
C45 C -0.0850(4) 0.1634(3) 0.3691(2) 0.0302(10) Uani 1 1 d . . . . .
C13 C 0.2842(4) 0.4811(4) 0.49924(18) 0.0293(10) Uani 1 1 d . . . . .
C67 C 1.0739(4) 0.8563(3) 0.8685(2) 0.0301(10) Uani 1 1 d . . . . .
O5 O 0.5085(5) 0.2549(4) 0.43400(18) 0.0844(17) Uani 1 1 d . . . . .
C70 C 1.3738(4) 1.0326(3) 0.8628(2) 0.0310(11) Uani 1 1 d . . . . .
H70 H 1.448932 1.025871 0.862064 0.037 Uiso 1 1 calc R U . . .
C7 C 0.0943(4) 0.6039(4) 0.4351(2) 0.0372(12) Uani 1 1 d . . . . .
H7 H 0.071206 0.635659 0.469168 0.045 Uiso 1 1 calc R U . . .
C42 C 0.0638(4) 0.3051(4) 0.4245(2) 0.0347(11) Uani 1 1 d . . . . .
H42 H 0.103085 0.338002 0.461417 0.042 Uiso 1 1 calc R U . . .
C16 C 0.3639(4) 0.3633(4) 0.3264(2) 0.0342(11) Uani 1 1 d . . . . .
C66 C 0.9735(4) 0.8237(3) 0.8308(2) 0.0296(10) Uani 1 1 d . . . . .
H66 H 0.962193 0.865422 0.802753 0.035 Uiso 1 1 calc R U . . .
C65 C 1.0835(4) 0.7940(4) 0.9104(2) 0.0325(11) Uani 1 1 d . . . . .
H65 H 1.150504 0.815048 0.937122 0.039 Uiso 0.345(8) 1 calc R U P B 2
C68 C 1.1698(4) 0.9505(3) 0.86403(19) 0.0295(10) Uani 1 1 d . . . . .
C34 C 0.6402(4) 0.1461(3) 0.9252(2) 0.0299(10) Uani 1 1 d . . . . .
H34 H 0.668437 0.125211 0.958896 0.036 Uiso 1 1 calc R U . . .
C29 C 0.4177(4) 0.3179(4) 1.0405(2) 0.0358(12) Uani 1 1 d . . . . .
H29 H 0.374435 0.365670 1.042390 0.043 Uiso 1 1 calc R U . . .
C23 C 0.2935(4) 0.4990(4) 0.8875(2) 0.0349(11) Uani 1 1 d . . . . .
C5 C 0.0774(4) 0.5783(4) 0.3261(2) 0.0328(11) Uani 1 1 d . . . . .
C35 C 0.6809(4) 0.1176(4) 0.8709(2) 0.0347(11) Uani 1 1 d . . . . .
C32 C 0.5450(4) 0.1769(4) 1.0360(2) 0.0373(12) Uani 1 1 d . . . . .
H32 H 0.587396 0.128512 1.034953 0.045 Uiso 1 1 calc R U . . .
C44 C -0.0490(4) 0.2083(4) 0.3201(2) 0.0339(11) Uani 1 1 d . . . . .
H44 H -0.086397 0.175963 0.282734 0.041 Uiso 1 1 calc R U . . .
C72 C 1.1567(4) 1.0467(3) 0.8596(2) 0.0328(11) Uani 1 1 d . . . . .
H72 H 1.081815 1.054085 0.856368 0.039 Uiso 1 1 calc R U . . .
C9 C 0.1735(5) 0.5785(4) 0.5520(2) 0.0426(13) Uani 1 1 d . . . . .
H9 H 0.119549 0.616441 0.552499 0.051 Uiso 1 1 calc R U . . .
C52 C -0.4605(4) -0.2105(4) 0.3738(2) 0.0336(11) Uani 1 1 d . . . . .
C60 C 0.7514(4) 0.5074(4) 0.8252(2) 0.0317(11) Uani 1 1 d . . . . .
H60 H 0.768725 0.529494 0.788734 0.038 Uiso 1 1 calc R U . . .
C36 C 0.6445(4) 0.1411(4) 0.8170(2) 0.0351(11) Uani 1 1 d . . . . .
C69 C 1.2822(4) 0.9448(3) 0.8637(2) 0.0320(11) Uani 1 1 d . . . . .
H69 H 1.295842 0.879845 0.863977 0.038 Uiso 1 1 calc R U . . .
C43 C -0.0249(4) 0.2152(4) 0.4222(2) 0.0335(11) Uani 1 1 d . . . . .
H43 H -0.045470 0.187946 0.457049 0.040 Uiso 1 1 calc R U . . .
C63 C 0.9998(4) 0.7036(3) 0.9145(2) 0.0323(11) Uani 1 1 d . . . . .
H63 H 1.009024 0.664491 0.944358 0.039 Uiso 0.655(8) 1 calc R U P B 1
C12 C 0.3331(5) 0.4665(4) 0.5517(2) 0.0398(12) Uani 1 1 d . . . . .
H12 H 0.387430 0.428933 0.552226 0.048 Uiso 1 1 calc R U . . .
C14 C 0.3731(4) 0.3830(4) 0.4351(2) 0.0366(12) Uani 1 1 d . . . . .
H14 H 0.405116 0.366198 0.469175 0.044 Uiso 1 1 calc R U . . .
C41 C 0.0404(4) 0.2992(4) 0.3254(2) 0.0316(11) Uani 1 1 d . . . . .
H41 H 0.062471 0.327844 0.291175 0.038 Uiso 1 1 calc R U . . .
C46 C -0.1822(3) 0.0643(3) 0.3671(2) 0.0331(11) Uani 1 1 d G U . . .
C75 C -0.1852(7) 0.0100(6) 0.4139(3) 0.035(4) Uani 0.207(6) 1 d G U P C 2
H75 H -0.125651 0.034106 0.444887 0.042 Uiso 0.207(6) 1 calc R U P C 2
C76 C -0.2754(7) -0.0794(6) 0.4153(3) 0.035(4) Uani 0.207(6) 1 d G U P C 2
C51 C -0.3625(4) -0.1147(3) 0.3700(2) 0.0361(11) Uani 1 1 d G U . C .
C74 C -0.3595(7) -0.0604(7) 0.3232(3) 0.044(4) Uani 0.207(6) 1 d G U P C 2
H74 H -0.419014 -0.084446 0.292226 0.053 Uiso 0.207(6) 1 calc R U P C 2
C71 C -0.2693(7) 0.0291(6) 0.3218(3) 0.040(4) Uani 0.207(6) 1 d G U P C 2
C30 C 0.4394(5) 0.2769(5) 1.0883(2) 0.0466(14) Uani 1 1 d . . . . .
O6 O 0.4929(5) 0.2242(4) 0.33740(18) 0.0928(19) Uani 1 1 d . . . . .
C6 C 0.0495(5) 0.6207(4) 0.3805(2) 0.0410(13) Uani 1 1 d . . . . .
C31 C 0.5005(5) 0.2054(4) 1.0862(2) 0.0432(13) Uani 1 1 d . . . . .
C17 C 0.4056(5) 0.3290(5) 0.2697(2) 0.0472(14) Uani 1 1 d . . . . .
H17A H 0.370208 0.254182 0.258240 0.071 Uiso 1 1 calc R U . . .
H17B H 0.489427 0.344768 0.274545 0.071 Uiso 1 1 calc R U . . .
H17C H 0.384278 0.365737 0.239578 0.071 Uiso 1 1 calc R U . . .
C15 C 0.4014(5) 0.3404(4) 0.3816(2) 0.0423(13) Uani 1 1 d . . . . .
C26 C 0.3367(5) 0.4071(4) 0.7653(2) 0.0446(13) Uani 1 1 d . . . . .
H26A H 0.254206 0.399196 0.763716 0.067 Uiso 1 1 calc R U . . .
H26B H 0.351829 0.362332 0.732265 0.067 Uiso 1 1 calc R U . . .
H26C H 0.379396 0.479508 0.763474 0.067 Uiso 1 1 calc R U . . .
C10 C 0.2219(5) 0.5621(5) 0.6024(2) 0.0521(15) Uani 1 1 d . . . . .
C37 C 0.6918(6) 0.1127(5) 0.7609(2) 0.0576(16) Uani 1 1 d . . . . .
H37A H 0.647155 0.126182 0.728302 0.086 Uiso 1 1 calc R U . . .
H37B H 0.686462 0.038975 0.755948 0.086 Uiso 1 1 calc R U . . .
H37C H 0.772428 0.154350 0.762089 0.086 Uiso 1 1 calc R U . . .
C38 C 0.7620(5) 0.0558(5) 0.8733(2) 0.0490(14) Uani 1 1 d . . . . .
C22 C 0.2078(6) 0.6145(5) 0.8490(2) 0.0549(16) Uani 1 1 d . . . . .
H22A H 0.242827 0.670458 0.882012 0.066 Uiso 1 1 calc R U . . .
H22B H 0.129041 0.576910 0.857192 0.066 Uiso 1 1 calc R U . . .
C11 C 0.3006(5) 0.5079(5) 0.6029(2) 0.0501(15) Uani 1 1 d . . . . .
O7 O -0.0021(18) 0.7514(15) 0.3366(7) 0.080(3) Uani 0.290(6) 1 d D U P A 4
C4 C 0.0294(5) 0.5975(5) 0.2688(2) 0.0523(15) Uani 1 1 d . . . . .
H4A H 0.063924 0.670186 0.264169 0.078 Uiso 1 1 calc R U . . .
H4B H -0.054228 0.582410 0.268429 0.078 Uiso 1 1 calc R U . . .
H4C H 0.047236 0.552486 0.236811 0.078 Uiso 1 1 calc R U . . .
C39 C 0.8364(6) -0.0491(5) 0.9289(3) 0.0622(18) Uani 1 1 d . . . . .
H39A H 0.916422 -0.013618 0.921627 0.075 Uiso 1 1 calc R U . . .
H39B H 0.806171 -0.112463 0.899810 0.075 Uiso 1 1 calc R U . . .
C18 C 0.4713(6) 0.2716(6) 0.3874(2) 0.0650(19) Uani 1 1 d . . . . .
C3 C -0.0269(7) 0.6852(6) 0.3832(3) 0.0716(15) Uani 1 1 d . U . . .
F8 F 1.0221(7) 0.6481(7) 0.9556(4) 0.047(3) Uani 0.345(8) 1 d . . P B 2
C19 C 0.5598(9) 0.1526(8) 0.3408(3) 0.108(3) Uani 1 1 d . . . . .
H19A H 0.518621 0.094151 0.360342 0.130 Uiso 1 1 calc R U . . .
H19B H 0.635304 0.188341 0.363064 0.130 Uiso 1 1 calc R U . . .
C21 C 0.2042(8) 0.6591(5) 0.7936(3) 0.078(2) Uani 1 1 d . . . . .
H21A H 0.172647 0.602815 0.761113 0.118 Uiso 1 1 calc R U . . .
H21B H 0.282203 0.698928 0.787049 0.118 Uiso 1 1 calc R U . . .
H21C H 0.155367 0.704812 0.796570 0.118 Uiso 1 1 calc R U . . .
C40 C 0.8334(6) -0.0761(5) 0.9875(3) 0.0687(19) Uani 1 1 d . . . . .
H40A H 0.872572 -0.128831 0.990284 0.103 Uiso 1 1 calc R U . . .
H40B H 0.753354 -0.103519 0.995906 0.103 Uiso 1 1 calc R U . . .
H40C H 0.872442 -0.014211 1.015614 0.103 Uiso 1 1 calc R U . . .
C20 C 0.5753(9) 0.1148(7) 0.2809(4) 0.106(3) Uani 1 1 d . . . . .
H20A H 0.500194 0.086885 0.258164 0.158 Uiso 1 1 calc R U . . .
H20B H 0.612435 0.060195 0.280965 0.158 Uiso 1 1 calc R U . . .
H20C H 0.623700 0.172157 0.263527 0.158 Uiso 1 1 calc R U . . .
F5 F 1.1751(4) 0.8228(4) 0.9494(2) 0.0503(16) Uani 0.655(8) 1 d . . P B 1
O13 O 1.018(4) -0.332(3) 1.0993(19) 0.224(18) Uani 0.25 1 d D U P . .
H13 H 0.984606 -0.354048 1.127620 0.337 Uiso 0.25 1 d R U P . .
C73 C 0.964(3) -0.262(2) 1.0765(16) 0.102(11) Uani 0.25 1 d D U P . .
H73A H 0.884335 -0.300760 1.061774 0.153 Uiso 0.25 1 calc R U P . .
H73B H 1.005848 -0.233254 1.044850 0.153 Uiso 0.25 1 calc R U P . .
H73C H 0.964930 -0.206282 1.107489 0.153 Uiso 0.25 1 calc R U P . .
C48 C -0.2109(6) -0.0143(5) 0.3229(3) 0.0363(17) Uani 0.793(6) 1 d . . P C 1
C50 C -0.3018(6) -0.1035(5) 0.3242(3) 0.0401(18) Uani 0.793(6) 1 d . . P C 1
H50 H -0.320731 -0.157384 0.291799 0.048 Uiso 0.793(6) 1 calc R U P C 1
C47 C -0.2532(6) 0.0611(5) 0.4137(3) 0.0366(16) Uani 0.793(6) 1 d . . P C 1
C49 C -0.3443(5) -0.0273(5) 0.4155(3) 0.0363(16) Uani 0.793(6) 1 d . . P C 1
F9 F -0.1520(9) -0.0089(7) 0.2765(4) 0.037(3) Uani 0.25 1 d . . P C 1
F7 F -0.2402(10) 0.1380(9) 0.4559(5) 0.047(3) Uani 0.25 1 d . . P C 1
F6 F -0.4128(10) -0.0217(9) 0.4571(4) 0.043(3) Uani 0.25 1 d . . P C 1
F11 F -0.259(2) -0.136(2) 0.4568(11) 0.067(8) Uani 0.125 1 d . . P C 2
F10 F -0.259(2) 0.062(2) 0.2703(10) 0.063(7) Uani 0.125 1 d . U P C 2
C77 C 1.2520(4) 1.1325(4) 0.85990(19) 0.0310(11) Uani 1 1 d . . . . .
H77 H 1.240061 1.197665 0.857750 0.037 Uiso 1 1 calc R U . . .
O15 O -0.0857(7) 0.6970(6) 0.3403(3) 0.0699(15) Uani 0.710(6) 1 d . U P A 3
O14 O -0.020(2) 0.747(2) 0.4311(11) 0.072(5) Uani 0.290(6) 1 d . U P A 4
C1 C -0.1359(8) 0.7743(7) 0.4398(4) 0.061(3) Uani 0.710(6) 1 d . . P A 3
H1A H -0.173985 0.768046 0.476254 0.074 Uiso 0.710(6) 1 calc R U P A 3
H1B H -0.196166 0.749067 0.406735 0.074 Uiso 0.710(6) 1 calc R U P A 3
C2 C -0.0710(13) 0.8862(10) 0.4386(6) 0.114(5) Uani 0.710(6) 1 d . . P A 3
H2A H -0.033684 0.892363 0.402460 0.170 Uiso 0.710(6) 1 calc R U P A 3
H2B H -0.012540 0.911567 0.471917 0.170 Uiso 0.710(6) 1 calc R U P A 3
H2C H -0.124624 0.927405 0.440665 0.170 Uiso 0.710(6) 1 calc R U P A 3
C78 C -0.073(2) 0.818(2) 0.3405(11) 0.090(4) Uani 0.290(6) 1 d D U P A 4
H78A H -0.058584 0.859097 0.379889 0.108 Uiso 0.290(6) 1 calc R U P A 4
H78B H -0.155051 0.774740 0.335475 0.108 Uiso 0.290(6) 1 calc R U P A 4
C79 C -0.053(3) 0.893(2) 0.2945(13) 0.129(7) Uani 0.290(6) 1 d D U P A 4
H79A H -0.049945 0.855496 0.256268 0.193 Uiso 0.290(6) 1 d R U P A 4
H79B H 0.016715 0.951856 0.304668 0.193 Uiso 0.290(6) 1 d R U P A 4
H79C H -0.120455 0.918776 0.293438 0.193 Uiso 0.290(6) 1 d R U P A 4

loop_
_atom_site_aniso_label
_atom_site_aniso_U_11
_atom_site_aniso_U_22
_atom_site_aniso_U_33
_atom_site_aniso_U_23
_atom_site_aniso_U_13
_atom_site_aniso_U_12
Fe2 0.0270(4) 0.0225(3) 0.0194(3) 0.0044(2) 0.0043(3) 0.0001(3)
Fe1 0.0263(4) 0.0274(4) 0.0179(3) 0.0055(3) 0.0025(3) -0.0031(3)
O1 0.0296(18) 0.0323(17) 0.0219(16) 0.0056(13) 0.0013(13) -0.0003(15)
O2 0.0284(17) 0.0321(17) 0.0199(16) 0.0044(13) 0.0020(13) 0.0019(15)
O3 0.0281(17) 0.0228(16) 0.0236(16) 0.0050(12) 0.0026(13) -0.0017(14)
O4 0.0321(18) 0.0271(16) 0.0253(17) 0.0036(13) 0.0056(13) 0.0034(15)
F4 0.090(3) 0.101(3) 0.0306(17) 0.0346(18) 0.0236(17) 0.063(2)
O9 0.072(3) 0.056(2) 0.027(2) 0.0052(17) 0.0053(18) 0.037(2)
N8 0.030(2) 0.030(2) 0.0204(19) 0.0041(16) 0.0067(16) 0.0082(17)
N6 0.027(2) 0.027(2) 0.0207(19) 0.0052(15) 0.0057(15) 0.0022(17)
N5 0.026(2) 0.0237(19) 0.0183(18) 0.0070(15) 0.0020(15) 0.0004(16)
N7 0.034(2) 0.0244(19) 0.0171(18) 0.0034(15) 0.0048(16) 0.0043(17)
O12 0.059(3) 0.064(3) 0.041(2) 0.0176(19) 0.0159(18) 0.037(2)
F2 0.097(3) 0.125(3) 0.0180(16) 0.0185(18) 0.0010(17) 0.055(3)
N1 0.028(2) 0.027(2) 0.0205(19) 0.0052(15) 0.0033(16) -0.0046(17)
F3 0.104(3) 0.111(3) 0.0242(16) 0.0248(18) 0.0278(17) 0.075(3)
O10 0.085(3) 0.050(2) 0.0268(19) 0.0098(16) 0.0072(18) 0.042(2)
N3 0.032(2) 0.030(2) 0.0200(19) 0.0063(16) 0.0040(16) 0.0042(18)
F1 0.106(3) 0.126(3) 0.0210(17) 0.0061(19) 0.0164(18) 0.065(3)
N4 0.028(2) 0.031(2) 0.0189(19) 0.0060(16) 0.0007(15) 0.0020(17)
N2 0.030(2) 0.027(2) 0.0205(19) 0.0054(15) 0.0011(16) -0.0008(18)
O8 0.049(4) 0.052(4) 0.033(3) 0.009(3) 0.008(3) 0.022(3)
C25 0.032(3) 0.025(2) 0.025(2) 0.0053(19) 0.0034(19) 0.002(2)
C64 0.027(3) 0.029(2) 0.034(3) 0.005(2) 0.003(2) 0.002(2)
C27 0.031(3) 0.025(2) 0.023(2) 0.0030(18) 0.0049(19) 0.002(2)
C28 0.034(3) 0.028(2) 0.022(2) 0.0085(19) 0.0045(19) 0.004(2)
C24 0.034(3) 0.026(2) 0.019(2) 0.0043(18) 0.0009(19) 0.001(2)
C56 0.036(3) 0.034(3) 0.024(2) 0.004(2) 0.005(2) -0.006(2)
C55 0.032(3) 0.031(2) 0.024(2) 0.0085(19) 0.001(2) -0.005(2)
C57 0.032(3) 0.028(2) 0.017(2) 0.0053(18) 0.0061(18) 0.004(2)
C53 0.035(3) 0.035(3) 0.023(2) 0.008(2) 0.005(2) -0.004(2)
C8 0.030(3) 0.031(2) 0.023(2) 0.0071(19) 0.0049(19) -0.003(2)
C58 0.035(3) 0.029(2) 0.021(2) 0.0017(19) 0.0052(19) -0.001(2)
C59 0.029(3) 0.026(2) 0.023(2) 0.0016(18) 0.0003(19) 0.003(2)
C62 0.025(2) 0.025(2) 0.028(2) 0.0048(19) 0.0069(19) 0.002(2)
O11 0.115(4) 0.144(5) 0.061(3) 0.042(3) 0.051(3) 0.097(4)
C54 0.034(3) 0.038(3) 0.024(2) 0.008(2) -0.004(2) -0.004(2)
C61 0.025(2) 0.025(2) 0.027(2) 0.0041(19) 0.0029(19) 0.002(2)
C33 0.033(3) 0.028(2) 0.019(2) 0.0073(18) 0.0036(19) 0.006(2)
C45 0.027(3) 0.024(2) 0.035(3) 0.005(2) 0.004(2) 0.000(2)
C13 0.029(3) 0.031(2) 0.019(2) 0.0045(18) 0.0043(18) -0.005(2)
C67 0.035(3) 0.025(2) 0.029(3) 0.0036(19) 0.010(2) 0.008(2)
O5 0.129(4) 0.122(4) 0.035(2) 0.001(2) -0.007(3) 0.095(4)
C70 0.031(3) 0.029(2) 0.032(3) 0.004(2) 0.008(2) 0.006(2)
C7 0.045(3) 0.040(3) 0.027(3) 0.003(2) 0.006(2) 0.013(3)
C42 0.036(3) 0.035(3) 0.023(2) 0.005(2) 0.004(2) -0.004(2)
C16 0.036(3) 0.037(3) 0.024(3) 0.003(2) 0.005(2) 0.005(2)
C66 0.030(3) 0.027(2) 0.028(2) 0.0061(19) 0.004(2) 0.003(2)
C65 0.029(3) 0.032(3) 0.030(3) 0.006(2) 0.001(2) -0.002(2)
C68 0.033(3) 0.025(2) 0.027(2) 0.0036(19) 0.004(2) 0.003(2)
C34 0.030(3) 0.027(2) 0.031(3) 0.007(2) 0.007(2) 0.005(2)
C29 0.044(3) 0.049(3) 0.024(2) 0.009(2) 0.005(2) 0.026(3)
C23 0.045(3) 0.033(3) 0.026(3) 0.005(2) -0.001(2) 0.011(2)
C5 0.032(3) 0.035(3) 0.029(3) 0.006(2) 0.001(2) 0.006(2)
C35 0.036(3) 0.037(3) 0.030(3) 0.004(2) 0.007(2) 0.008(2)
C32 0.044(3) 0.049(3) 0.027(3) 0.013(2) 0.007(2) 0.023(3)
C44 0.037(3) 0.030(3) 0.024(2) -0.0019(19) 0.000(2) -0.005(2)
C72 0.031(3) 0.030(3) 0.031(3) 0.004(2) 0.002(2) -0.001(2)
C9 0.048(3) 0.056(3) 0.025(3) 0.006(2) 0.010(2) 0.016(3)
C52 0.031(3) 0.034(3) 0.027(3) 0.007(2) 0.001(2) -0.004(2)
C60 0.032(3) 0.033(3) 0.024(2) 0.009(2) 0.006(2) -0.002(2)
C36 0.037(3) 0.034(3) 0.033(3) 0.004(2) 0.010(2) 0.008(2)
C69 0.037(3) 0.023(2) 0.035(3) 0.007(2) 0.008(2) 0.005(2)
C43 0.037(3) 0.033(3) 0.023(2) 0.008(2) 0.010(2) -0.004(2)
C63 0.037(3) 0.025(2) 0.029(3) 0.009(2) 0.003(2) -0.001(2)
C12 0.046(3) 0.049(3) 0.026(3) 0.013(2) 0.006(2) 0.014(3)
C14 0.043(3) 0.044(3) 0.021(2) 0.006(2) 0.000(2) 0.009(3)
C41 0.034(3) 0.032(3) 0.024(2) 0.005(2) 0.004(2) 0.001(2)
C46 0.029(3) 0.034(3) 0.030(3) 0.010(2) 0.004(2) -0.002(2)
C75 0.027(7) 0.035(7) 0.027(7) 0.006(6) -0.004(6) -0.013(7)
C76 0.029(7) 0.035(7) 0.027(7) 0.013(6) -0.004(6) -0.015(7)
C51 0.036(3) 0.037(3) 0.027(2) 0.011(2) 0.000(2) -0.005(2)
C74 0.040(7) 0.045(7) 0.032(7) 0.009(7) -0.003(7) -0.010(7)
C71 0.041(7) 0.040(7) 0.029(7) 0.014(6) -0.005(6) -0.007(7)
C30 0.064(4) 0.068(4) 0.021(3) 0.008(2) 0.014(2) 0.037(3)
O6 0.148(5) 0.136(5) 0.037(3) 0.009(3) 0.006(3) 0.110(4)
C6 0.048(3) 0.051(3) 0.028(3) 0.008(2) 0.003(2) 0.020(3)
C31 0.054(3) 0.061(4) 0.026(3) 0.018(2) 0.010(2) 0.027(3)
C17 0.051(3) 0.070(4) 0.025(3) 0.002(3) 0.003(2) 0.029(3)
C15 0.050(3) 0.054(3) 0.026(3) 0.001(2) 0.001(2) 0.023(3)
C26 0.067(4) 0.049(3) 0.025(3) 0.007(2) 0.002(2) 0.028(3)
C10 0.070(4) 0.071(4) 0.019(3) 0.006(3) 0.009(3) 0.025(4)
C37 0.073(4) 0.077(4) 0.033(3) 0.009(3) 0.015(3) 0.038(4)
C38 0.055(4) 0.061(4) 0.042(3) 0.012(3) 0.018(3) 0.029(3)
C22 0.090(5) 0.048(3) 0.036(3) 0.006(3) -0.002(3) 0.038(4)
C11 0.061(4) 0.074(4) 0.020(3) 0.014(3) 0.006(2) 0.024(3)
O7 0.102(5) 0.094(5) 0.058(4) 0.015(4) 0.008(4) 0.052(4)
C4 0.057(4) 0.075(4) 0.032(3) 0.011(3) 0.000(3) 0.030(3)
C39 0.068(4) 0.074(4) 0.066(4) 0.017(3) 0.020(3) 0.050(4)
C18 0.091(5) 0.089(5) 0.028(3) -0.001(3) -0.004(3) 0.053(4)
C3 0.100(4) 0.093(4) 0.043(3) 0.013(2) 0.005(3) 0.061(3)
F8 0.037(5) 0.048(6) 0.049(6) 0.024(4) -0.002(4) -0.007(4)
C19 0.165(9) 0.144(8) 0.064(5) 0.004(5) 0.010(5) 0.125(8)
C21 0.147(7) 0.065(4) 0.040(4) 0.005(3) -0.006(4) 0.061(5)
C40 0.077(5) 0.075(5) 0.069(5) 0.027(4) 0.013(4) 0.037(4)
C20 0.138(9) 0.108(7) 0.087(6) 0.014(5) 0.023(6) 0.060(7)
F5 0.042(3) 0.048(3) 0.048(3) 0.011(2) -0.010(2) -0.004(2)
O13 0.19(2) 0.22(2) 0.24(2) 0.069(18) 0.028(18) 0.001(17)
C73 0.088(17) 0.073(16) 0.128(19) -0.028(14) 0.063(15) 0.007(13)
C48 0.046(4) 0.029(3) 0.022(3) 0.000(2) 0.012(3) -0.008(3)
C50 0.049(4) 0.031(3) 0.027(3) 0.000(3) 0.008(3) -0.008(3)
C47 0.037(4) 0.031(3) 0.034(4) 0.006(3) 0.004(3) -0.003(3)
C49 0.034(4) 0.033(3) 0.033(3) 0.008(3) 0.001(3) -0.004(3)
F9 0.048(7) 0.017(5) 0.027(6) -0.007(4) 0.022(5) -0.017(5)
F7 0.052(8) 0.040(7) 0.036(7) 0.003(5) -0.001(6) -0.003(6)
F6 0.050(7) 0.048(7) 0.022(6) -0.005(5) 0.018(5) 0.001(6)
F11 0.052(17) 0.070(19) 0.049(16) -0.003(14) -0.005(13) -0.018(15)
F10 0.051(13) 0.069(14) 0.032(11) 0.011(10) -0.003(10) -0.037(12)
C77 0.034(3) 0.025(2) 0.030(3) 0.0057(19) 0.004(2) 0.003(2)
O15 0.098(4) 0.093(4) 0.041(3) 0.015(3) 0.002(3) 0.062(3)
O14 0.102(10) 0.089(9) 0.049(8) 0.012(8) 0.004(8) 0.067(8)
C1 0.068(6) 0.071(6) 0.061(6) 0.013(5) 0.009(5) 0.045(6)
C2 0.150(13) 0.113(11) 0.097(10) 0.021(8) -0.015(9) 0.072(10)
C78 0.110(7) 0.103(7) 0.069(6) 0.015(6) 0.008(6) 0.049(6)
C79 0.137(11) 0.135(11) 0.106(10) 0.009(9) 0.008(10) 0.033(9)

loop_
_atom_type_symbol
_atom_type_description
_atom_type_scat_dispersion_real
_atom_type_scat_dispersion_imag
_atom_type_scat_source
C C 0.0033 0.0016 'International Tables Vol C Tables 4.2.6.8 and 6.1.1.4'
H H 0.0000 0.0000 'International Tables Vol C Tables 4.2.6.8 and 6.1.1.4'
F F 0.0171 0.0103 'International Tables Vol C Tables 4.2.6.8 and 6.1.1.4'
Fe Fe 0.3463 0.8444 'International Tables Vol C Tables 4.2.6.8 and 6.1.1.4'
N N 0.0061 0.0033 'International Tables Vol C Tables 4.2.6.8 and 6.1.1.4'
O O 0.0106 0.0060 'International Tables Vol C Tables 4.2.6.8 and 6.1.1.4'

loop_
_geom_angle_atom_site_label_1
_geom_angle_atom_site_label_2
_geom_angle_atom_site_label_3
_geom_angle
_geom_angle_site_symmetry_1
_geom_angle_site_symmetry_3
_geom_angle_publ_flag
O3 Fe2 O4 89.04(13) . . ?
O3 Fe2 N8 89.46(14) . 1_445 ?
O3 Fe2 N7 87.67(14) . . ?
O4 Fe2 N8 90.94(14) . 1_445 ?
O4 Fe2 N7 87.46(14) . . ?
N6 Fe2 O3 177.61(14) . . ?
N6 Fe2 O4 93.08(15) . . ?
N6 Fe2 N8 89.39(15) . 1_445 ?
N6 Fe2 N5 85.31(15) . . ?
N6 Fe2 N7 93.53(15) . . ?
N5 Fe2 O3 92.62(14) . . ?
N5 Fe2 O4 177.17(15) . . ?
N5 Fe2 N8 91.37(15) . 1_445 ?
N5 Fe2 N7 90.31(15) . . ?
N7 Fe2 N8 176.73(14) . 1_445 ?
O1 Fe1 N3 88.93(14) . . ?
O1 Fe1 N4 88.84(14) . 1_665 ?
O2 Fe1 O1 87.39(13) . . ?
O2 Fe1 N3 88.75(14) . . ?
O2 Fe1 N4 87.80(14) . 1_665 ?
N1 Fe1 O1 93.46(15) . . ?
N1 Fe1 O2 178.70(15) . . ?
N1 Fe1 N3 92.25(15) . . ?
N1 Fe1 N4 91.24(16) . 1_665 ?
N3 Fe1 N4 175.97(15) . 1_665 ?
N2 Fe1 O1 178.92(15) . . ?
N2 Fe1 O2 93.65(15) . . ?
N2 Fe1 N1 85.50(17) . . ?
N2 Fe1 N3 90.81(16) . . ?
N2 Fe1 N4 91.48(15) . 1_665 ?
C5 O1 Fe1 128.5(3) . . ?
C16 O2 Fe1 128.3(3) . . ?
C25 O3 Fe2 128.6(3) . . ?
C36 O4 Fe2 127.7(3) . . ?
C70 N8 Fe2 120.0(3) . 1_665 ?
C77 N8 Fe2 123.4(3) . 1_665 ?
C77 N8 C70 116.5(4) . . ?
C33 N6 Fe2 112.8(3) . . ?
C34 N6 Fe2 126.7(3) . . ?
C34 N6 C33 120.5(4) . . ?
C27 N5 Fe2 125.7(3) . . ?
C27 N5 C28 121.6(4) . . ?
C28 N5 Fe2 112.6(3) . . ?
C57 N7 Fe2 124.9(3) . . ?
C58 N7 Fe2 118.3(3) . . ?
C58 N7 C57 116.6(4) . . ?
C38 O12 C39 116.0(4) . . ?
C8 N1 Fe1 113.0(3) . . ?
C7 N1 Fe1 125.1(3) . . ?
C7 N1 C8 121.9(4) . . ?
C23 O10 C22 116.2(4) . . ?
C42 N3 Fe1 122.8(3) . . ?
C41 N3 Fe1 121.4(3) . . ?
C41 N3 C42 115.8(4) . . ?
C56 N4 Fe1 119.4(3) . 1_445 ?
C56 N4 C55 116.0(4) . . ?
C55 N4 Fe1 124.6(3) . 1_445 ?
C13 N2 Fe1 112.8(3) . . ?
C14 N2 Fe1 124.9(3) . . ?
C14 N2 C13 122.2(4) . . ?
C3 O8 C1 116.9(7) . . ?
O3 C25 C24 123.2(4) . . ?
O3 C25 C26 113.7(4) . . ?
C24 C25 C26 123.0(4) . . ?
C62 C64 H64 118.9 . . ?
C66 C64 H64 118.9 . . ?
C66 C64 C62 122.3(4) . . ?
N5 C27 H27 116.6 . . ?
N5 C27 C24 126.7(4) . . ?
C24 C27 H27 116.6 . . ?
C33 C28 N5 114.4(4) . . ?
C29 C28 N5 125.7(4) . . ?
C29 C28 C33 119.9(4) . . ?
C25 C24 C23 125.2(4) . . ?
C27 C24 C25 122.2(4) . . ?
C27 C24 C23 112.4(4) . . ?
N4 C56 H56 117.9 . . ?
N4 C56 C53 124.3(4) . . ?
C53 C56 H56 117.9 . . ?
N4 C55 H55 118.2 . . ?
N4 C55 C54 123.6(4) . . ?
C54 C55 H55 118.2 . . ?
N7 C57 H57 118.6 . . ?
N7 C57 C59 122.9(4) . . ?
C59 C57 H57 118.6 . . ?
C56 C53 H53 120.4 . . ?
C56 C53 C52 119.1(4) . . ?
C52 C53 H53 120.4 . . ?
C13 C8 N1 114.4(4) . . ?
C9 C8 N1 125.8(5) . . ?
C9 C8 C13 119.8(4) . . ?
N7 C58 H58 118.1 . . ?
N7 C58 C60 123.8(4) . . ?
C60 C58 H58 118.1 . . ?
C57 C59 H59 119.7 . . ?
C57 C59 C61 120.5(4) . . ?
C61 C59 H59 119.7 . . ?
C64 C62 C61 121.5(4) . . ?
C64 C62 C63 116.7(4) . . ?
C63 C62 C61 121.8(4) . . ?
C55 C54 H54 119.7 . . ?
C55 C54 C52 120.6(4) . . ?
C52 C54 H54 119.7 . . ?
C59 C61 C62 123.5(4) . . ?
C59 C61 C60 115.8(4) . . ?
C60 C61 C62 120.7(4) . . ?
C28 C33 N6 113.9(4) . . ?
C32 C33 N6 126.3(4) . . ?
C32 C33 C28 119.8(4) . . ?
C44 C45 C46 123.9(4) . . ?
C43 C45 C44 116.1(4) . . ?
C43 C45 C46 120.0(4) . . ?
C8 C13 N2 114.4(4) . . ?
C12 C13 N2 125.3(4) . . ?
C12 C13 C8 120.3(4) . . ?
C66 C67 C65 117.0(4) . . ?
C66 C67 C68 122.7(4) . . ?
C65 C67 C68 120.2(4) . . ?
N8 C70 H70 118.6 . . ?
N8 C70 C69 122.8(4) . . ?
C69 C70 H70 118.6 . . ?
N1 C7 H7 116.9 . . ?
N1 C7 C6 126.2(5) . . ?
C6 C7 H7 116.9 . . ?
N3 C42 H42 118.1 . . ?
N3 C42 C43 123.8(4) . . ?
C43 C42 H42 118.1 . . ?
O2 C16 C17 113.9(4) . . ?
O2 C16 C15 123.1(4) . . ?
C15 C16 C17 123.0(5) . . ?
C64 C66 C67 120.7(4) . . ?
C64 C66 H66 119.6 . . ?
C67 C66 H66 119.6 . . ?
C67 C65 H65 118.8 . . ?
C63 C65 C67 122.5(4) . . ?
C63 C65 H65 118.8 . . ?
F5 C65 C67 120.1(4) . . ?
F5 C65 C63 117.4(4) . . ?
C72 C68 C67 124.5(4) . . ?
C72 C68 C69 115.8(4) . . ?
C69 C68 C67 119.7(4) . . ?
N6 C34 H34 117.8 . . ?
N6 C34 C35 124.3(4) . . ?
C35 C34 H34 117.8 . . ?
C28 C29 H29 120.5 . . ?
C30 C29 C28 119.0(5) . . ?
C30 C29 H29 120.5 . . ?
O9 C23 O10 120.3(4) . . ?
O9 C23 C24 124.6(4) . . ?
O10 C23 C24 115.2(4) . . ?
O1 C5 C6 123.7(4) . . ?
O1 C5 C4 114.4(4) . . ?
C6 C5 C4 121.9(5) . . ?
C34 C35 C38 115.6(4) . . ?
C36 C35 C34 124.1(5) . . ?
C36 C35 C38 120.2(4) . . ?
C33 C32 H32 120.6 . . ?
C31 C32 C33 118.9(5) . . ?
C31 C32 H32 120.6 . . ?
C45 C44 H44 119.7 . . ?
C41 C44 C45 120.5(4) . . ?
C41 C44 H44 119.7 . . ?
C68 C72 H72 119.7 . . ?
C68 C72 C77 120.6(5) . . ?
C77 C72 H72 119.7 . . ?
C8 C9 H9 120.7 . . ?
C10 C9 C8 118.5(5) . . ?
C10 C9 H9 120.7 . . ?
C53 C52 C51 121.3(4) . . ?
C54 C52 C53 116.4(4) . . ?
C54 C52 C51 122.3(4) . . ?
C58 C60 C61 120.2(4) . . ?
C58 C60 H60 119.9 . . ?
C61 C60 H60 119.9 . . ?
O4 C36 C35 123.4(4) . . ?
O4 C36 C37 113.9(4) . . ?
C35 C36 C37 122.7(5) . . ?
C70 C69 C68 120.8(4) . . ?
C70 C69 H69 119.6 . . ?
C68 C69 H69 119.6 . . ?
C45 C43 H43 119.8 . . ?
C42 C43 C45 120.4(4) . . ?
C42 C43 H43 119.8 . . ?
C62 C63 H63 119.6 . . ?
C65 C63 C62 120.8(4) . . ?
C65 C63 H63 119.6 . . ?
F8 C63 C62 122.6(5) . . ?
F8 C63 C65 116.5(5) . . ?
C13 C12 H12 120.8 . . ?
C11 C12 C13 118.3(5) . . ?
C11 C12 H12 120.8 . . ?
N2 C14 H14 116.5 . . ?
N2 C14 C15 126.9(5) . . ?
C15 C14 H14 116.5 . . ?
N3 C41 C44 123.3(4) . . ?
N3 C41 H41 118.3 . . ?
C44 C41 H41 118.3 . . ?
C75 C46 C45 117.7(3) . . ?
C75 C46 C71 120.0 . . ?
C71 C46 C45 122.3(3) . . ?
C48 C46 C45 124.8(4) . . ?
C48 C46 C47 119.1(4) . . ?
C47 C46 C45 115.8(4) . . ?
C46 C75 H75 120.0 . . ?
C46 C75 C76 120.0 . . ?
C76 C75 H75 120.0 . . ?
C51 C76 C75 120.0 . . ?
F11 C76 C75 114.8(11) . . ?
F11 C76 C51 124.1(11) . . ?
C76 C51 C52 118.5(3) . . ?
C76 C51 C74 120.0 . . ?
C74 C51 C52 121.5(3) . . ?
C50 C51 C52 123.1(5) . . ?
C50 C51 C49 119.3(4) . . ?
C49 C51 C52 117.3(4) . . ?
C51 C74 H74 120.0 . . ?
C71 C74 C51 120.0 . . ?
C71 C74 H74 120.0 . . ?
C74 C71 C46 120.0 . . ?
F10 C71 C46 122.7(10) . . ?
F10 C71 C74 115.5(10) . . ?
F3 C30 C29 120.0(5) . . ?
F3 C30 C31 118.7(4) . . ?
C29 C30 C31 121.3(4) . . ?
C18 O6 C19 117.6(5) . . ?
C7 C6 C3 116.1(5) . . ?
C5 C6 C7 122.9(5) . . ?
C5 C6 C3 121.0(5) . . ?
F4 C31 C32 120.6(5) . . ?
F4 C31 C30 118.4(4) . . ?
C32 C31 C30 121.1(4) . . ?
C16 C17 H17A 109.5 . . ?
C16 C17 H17B 109.5 . . ?
C16 C17 H17C 109.5 . . ?
H17A C17 H17B 109.5 . . ?
H17A C17 H17C 109.5 . . ?
H17B C17 H17C 109.5 . . ?
C16 C15 C18 123.5(5) . . ?
C14 C15 C16 122.7(5) . . ?
C14 C15 C18 113.8(5) . . ?
C25 C26 H26A 109.5 . . ?
C25 C26 H26B 109.5 . . ?
C25 C26 H26C 109.5 . . ?
H26A C26 H26B 109.5 . . ?
H26A C26 H26C 109.5 . . ?
H26B C26 H26C 109.5 . . ?
F1 C10 C11 118.8(5) . . ?
C9 C10 F1 119.2(5) . . ?
C9 C10 C11 121.9(5) . . ?
C36 C37 H37A 109.5 . . ?
C36 C37 H37B 109.5 . . ?
C36 C37 H37C 109.5 . . ?
H37A C37 H37B 109.5 . . ?
H37A C37 H37C 109.5 . . ?
H37B C37 H37C 109.5 . . ?
O12 C38 C35 112.2(4) . . ?
O11 C38 O12 120.6(5) . . ?
O11 C38 C35 127.2(5) . . ?
O10 C22 H22A 110.3 . . ?
O10 C22 H22B 110.3 . . ?
O10 C22 C21 107.1(5) . . ?
H22A C22 H22B 108.6 . . ?
C21 C22 H22A 110.3 . . ?
C21 C22 H22B 110.3 . . ?
F2 C11 C12 119.1(5) . . ?
F2 C11 C10 119.8(5) . . ?
C10 C11 C12 121.1(5) . . ?
C78 O7 C3 108.4(15) . . ?
C5 C4 H4A 109.5 . . ?
C5 C4 H4B 109.5 . . ?
C5 C4 H4C 109.5 . . ?
H4A C4 H4B 109.5 . . ?
H4A C4 H4C 109.5 . . ?
H4B C4 H4C 109.5 . . ?
O12 C39 H39A 110.1 . . ?
O12 C39 H39B 110.1 . . ?
O12 C39 C40 107.8(5) . . ?
H39A C39 H39B 108.5 . . ?
C40 C39 H39A 110.1 . . ?
C40 C39 H39B 110.1 . . ?
O5 C18 O6 120.1(6) . . ?
O5 C18 C15 124.5(5) . . ?
O6 C18 C15 115.4(5) . . ?
O8 C3 C6 116.0(6) . . ?
C6 C3 O7 108.1(8) . . ?
O15 C3 O8 116.9(7) . . ?
O15 C3 C6 124.8(6) . . ?
O14 C3 C6 117.1(13) . . ?
O14 C3 O7 106.5(14) . . ?
O6 C19 H19A 110.4 . . ?
O6 C19 H19B 110.4 . . ?
O6 C19 C20 106.9(6) . . ?
H19A C19 H19B 108.6 . . ?
C20 C19 H19A 110.4 . . ?
C20 C19 H19B 110.4 . . ?
C22 C21 H21A 109.5 . . ?
C22 C21 H21B 109.5 . . ?
C22 C21 H21C 109.5 . . ?
H21A C21 H21B 109.5 . . ?
H21A C21 H21C 109.5 . . ?
H21B C21 H21C 109.5 . . ?
C39 C40 H40A 109.5 . . ?
C39 C40 H40B 109.5 . . ?
C39 C40 H40C 109.5 . . ?
H40A C40 H40B 109.5 . . ?
H40A C40 H40C 109.5 . . ?
H40B C40 H40C 109.5 . . ?
C19 C20 H20A 109.5 . . ?
C19 C20 H20B 109.5 . . ?
C19 C20 H20C 109.5 . . ?
H20A C20 H20B 109.5 . . ?
H20A C20 H20C 109.5 . . ?
H20B C20 H20C 109.5 . . ?
C73 O13 H13 109.4 . . ?
O13 C73 H73A 109.5 . . ?
O13 C73 H73B 109.5 . . ?
O13 C73 H73C 109.5 . . ?
H73A C73 H73B 109.5 . . ?
H73A C73 H73C 109.5 . . ?
H73B C73 H73C 109.5 . . ?
C46 C48 C50 121.7(5) . . ?
F9 C48 C46 120.2(6) . . ?
F9 C48 C50 118.1(6) . . ?
C51 C50 C48 121.0(5) . . ?
C51 C50 H50 119.5 . . ?
C48 C50 H50 119.5 . . ?
C49 C47 C46 119.6(5) . . ?
F7 C47 C46 124.2(7) . . ?
F7 C47 C49 116.2(7) . . ?
C47 C49 C51 118.5(5) . . ?
F6 C49 C51 125.0(7) . . ?
F6 C49 C47 116.4(7) . . ?
N8 C77 C72 123.2(4) . . ?
N8 C77 H77 118.4 . . ?
C72 C77 H77 118.4 . . ?
O8 C1 H1A 109.5 . . ?
O8 C1 H1B 109.5 . . ?
O8 C1 C2 110.7(9) . . ?
H1A C1 H1B 108.1 . . ?
C2 C1 H1A 109.5 . . ?
C2 C1 H1B 109.5 . . ?
C1 C2 H2A 109.5 . . ?
C1 C2 H2B 109.5 . . ?
C1 C2 H2C 109.5 . . ?
H2A C2 H2B 109.5 . . ?
H2A C2 H2C 109.5 . . ?
H2B C2 H2C 109.5 . . ?
O7 C78 H78A 108.9 . . ?
O7 C78 H78B 108.9 . . ?
O7 C78 C79 113(2) . . ?
H78A C78 H78B 107.7 . . ?
C79 C78 H78A 108.9 . . ?
C79 C78 H78B 108.9 . . ?
C78 C79 H79A 110.0 . . ?
C78 C79 H79B 112.6 . . ?
C78 C79 H79C 105.7 . . ?
H79A C79 H79B 109.5 . . ?
H79A C79 H79C 109.5 . . ?
H79B C79 H79C 109.5 . . ?

loop_
_geom_bond_atom_site_label_1
_geom_bond_atom_site_label_2
_geom_bond_distance
_geom_bond_site_symmetry_2
_geom_bond_publ_flag
Fe2 O3 1.938(3) . ?
Fe2 O4 1.942(3) . ?
Fe2 N8 2.006(4) 1_445 ?
Fe2 N6 1.898(4) . ?
Fe2 N5 1.903(4) . ?
Fe2 N7 2.001(4) . ?
Fe1 O1 1.936(3) . ?
Fe1 O2 1.934(3) . ?
Fe1 N1 1.905(4) . ?
Fe1 N3 1.990(4) . ?
Fe1 N4 1.991(4) 1_665 ?
Fe1 N2 1.900(4) . ?
O1 C5 1.261(6) . ?
O2 C16 1.263(6) . ?
O3 C25 1.274(5) . ?
O4 C36 1.280(6) . ?
F4 C31 1.365(5) . ?
O9 C23 1.219(6) . ?
N8 C70 1.352(6) . ?
N8 C77 1.349(6) . ?
N6 C33 1.421(5) . ?
N6 C34 1.315(6) . ?
N5 C27 1.298(6) . ?
N5 C28 1.420(5) . ?
N7 C57 1.357(5) . ?
N7 C58 1.346(5) . ?
O12 C38 1.348(6) . ?
O12 C39 1.458(6) . ?
F2 C11 1.359(6) . ?
N1 C8 1.421(6) . ?
N1 C7 1.311(6) . ?
F3 C30 1.355(5) . ?
O10 C23 1.345(5) . ?
O10 C22 1.446(6) . ?
N3 C42 1.358(5) . ?
N3 C41 1.357(6) . ?
F1 C10 1.364(6) . ?
N4 C56 1.344(5) . ?
N4 C55 1.349(6) . ?
N2 C13 1.429(6) . ?
N2 C14 1.301(6) . ?
O8 C3 1.351(10) . ?
O8 C1 1.453(11) . ?
C25 C24 1.433(6) . ?
C25 C26 1.502(6) . ?
C64 H64 0.9500 . ?
C64 C62 1.399(6) . ?
C64 C66 1.380(6) . ?
C27 H27 0.9500 . ?
C27 C24 1.424(6) . ?
C28 C33 1.412(6) . ?
C28 C29 1.402(6) . ?
C24 C23 1.463(7) . ?
C56 H56 0.9500 . ?
C56 C53 1.389(6) . ?
C55 H55 0.9500 . ?
C55 C54 1.369(6) . ?
C57 H57 0.9500 . ?
C57 C59 1.383(6) . ?
C53 H53 0.9500 . ?
C53 C52 1.399(6) . ?
C8 C13 1.407(7) . ?
C8 C9 1.405(6) . ?
C58 H58 0.9500 . ?
C58 C60 1.376(6) . ?
C59 H59 0.9500 . ?
C59 C61 1.405(6) . ?
C62 C61 1.476(6) . ?
C62 C63 1.404(7) . ?
O11 C38 1.206(6) . ?
C54 H54 0.9500 . ?
C54 C52 1.399(6) . ?
C61 C60 1.405(6) . ?
C33 C32 1.392(6) . ?
C45 C44 1.396(6) . ?
C45 C43 1.395(6) . ?
C45 C46 1.509(5) . ?
C13 C12 1.395(6) . ?
C67 C66 1.394(7) . ?
C67 C65 1.397(6) . ?
C67 C68 1.483(6) . ?
O5 C18 1.230(7) . ?
C70 H70 0.9500 . ?
C70 C69 1.382(6) . ?
C7 H7 0.9500 . ?
C7 C6 1.431(7) . ?
C42 H42 0.9500 . ?
C42 C43 1.372(6) . ?
C16 C17 1.507(7) . ?
C16 C15 1.444(7) . ?
C66 H66 0.9500 . ?
C65 H65 0.9500 . ?
C65 C63 1.370(6) . ?
C65 F5 1.332(6) . ?
C68 C72 1.384(6) . ?
C68 C69 1.399(7) . ?
C34 H34 0.9500 . ?
C34 C35 1.432(6) . ?
C29 H29 0.9500 . ?
C29 C30 1.357(7) . ?
C5 C6 1.426(7) . ?
C5 C4 1.513(7) . ?
C35 C36 1.416(7) . ?
C35 C38 1.481(7) . ?
C32 H32 0.9500 . ?
C32 C31 1.374(7) . ?
C44 H44 0.9500 . ?
C44 C41 1.379(6) . ?
C72 H72 0.9500 . ?
C72 C77 1.387(6) . ?
C9 H9 0.9500 . ?
C9 C10 1.361(7) . ?
C52 C51 1.509(5) . ?
C60 H60 0.9500 . ?
C36 C37 1.507(7) . ?
C69 H69 0.9500 . ?
C43 H43 0.9500 . ?
C63 H63 0.9500 . ?
C63 F8 1.357(9) . ?
C12 H12 0.9500 . ?
C12 C11 1.381(7) . ?
C14 H14 0.9500 . ?
C14 C15 1.410(7) . ?
C41 H41 0.9500 . ?
C46 C75 1.3900 . ?
C46 C71 1.3900 . ?
C46 C48 1.339(7) . ?
C46 C47 1.422(7) . ?
C75 H75 0.9500 . ?
C75 C76 1.3900 . ?
C76 C51 1.3900 . ?
C76 F11 1.35(3) . ?
C51 C74 1.3900 . ?
C51 C50 1.331(7) . ?
C51 C49 1.447(8) . ?
C74 H74 0.9500 . ?
C74 C71 1.3900 . ?
C71 F10 1.34(2) . ?
C30 C31 1.389(7) . ?
O6 C18 1.336(7) . ?
O6 C19 1.451(8) . ?
C6 C3 1.458(8) . ?
C17 H17A 0.9800 . ?
C17 H17B 0.9800 . ?
C17 H17C 0.9800 . ?
C15 C18 1.455(8) . ?
C26 H26A 0.9800 . ?
C26 H26B 0.9800 . ?
C26 H26C 0.9800 . ?
C10 C11 1.376(8) . ?
C37 H37A 0.9800 . ?
C37 H37B 0.9800 . ?
C37 H37C 0.9800 . ?
C22 H22A 0.9900 . ?
C22 H22B 0.9900 . ?
C22 C21 1.499(8) . ?
O7 C3 1.487(18) . ?
O7 C78 1.429(17) . ?
C4 H4A 0.9800 . ?
C4 H4B 0.9800 . ?
C4 H4C 0.9800 . ?
C39 H39A 0.9900 . ?
C39 H39B 0.9900 . ?
C39 C40 1.458(8) . ?
C3 O15 1.255(8) . ?
C3 O14 1.29(3) . ?
C19 H19A 0.9900 . ?
C19 H19B 0.9900 . ?
C19 C20 1.466(10) . ?
C21 H21A 0.9800 . ?
C21 H21B 0.9800 . ?
C21 H21C 0.9800 . ?
C40 H40A 0.9800 . ?
C40 H40B 0.9800 . ?
C40 H40C 0.9800 . ?
C20 H20A 0.9800 . ?
C20 H20B 0.9800 . ?
C20 H20C 0.9800 . ?
O13 H13 0.8398 . ?
O13 C73 1.438(19) . ?
C73 H73A 0.9800 . ?
C73 H73B 0.9800 . ?
C73 H73C 0.9800 . ?
C48 C50 1.391(8) . ?
C48 F9 1.328(11) . ?
C50 H50 0.9500 . ?
C47 C49 1.388(8) . ?
C47 F7 1.309(13) . ?
C49 F6 1.322(12) . ?
C77 H77 0.9500 . ?
C1 H1A 0.9900 . ?
C1 H1B 0.9900 . ?
C1 C2 1.505(16) . ?
C2 H2A 0.9800 . ?
C2 H2B 0.9800 . ?
C2 H2C 0.9800 . ?
C78 H78A 0.9900 . ?
C78 H78B 0.9900 . ?
C78 C79 1.558(18) . ?
C79 H79A 0.9800 . ?
C79 H79B 0.9800 . ?
C79 H79C 0.9797 . ?

loop_
_geom_torsion_atom_site_label_1
_geom_torsion_atom_site_label_2
_geom_torsion_atom_site_label_3
_geom_torsion_atom_site_label_4
_geom_torsion
_geom_torsion_site_symmetry_1
_geom_torsion_site_symmetry_2
_geom_torsion_site_symmetry_3
_geom_torsion_site_symmetry_4
_geom_torsion_publ_flag
Fe2 O3 C25 C24 -4.6(6) . . . . ?
Fe2 O3 C25 C26 175.2(3) . . . . ?
Fe2 O4 C36 C35 8.7(7) . . . . ?
Fe2 O4 C36 C37 -171.6(4) . . . . ?
Fe2 N8 C70 C69 172.0(3) 1_665 . . . ?
Fe2 N8 C77 C72 -173.0(3) 1_665 . . . ?
Fe2 N6 C33 C28 -8.9(5) . . . . ?
Fe2 N6 C33 C32 168.9(4) . . . . ?
Fe2 N6 C34 C35 -1.7(7) . . . . ?
Fe2 N5 C27 C24 3.4(6) . . . . ?
Fe2 N5 C28 C33 4.1(5) . . . . ?
Fe2 N5 C28 C29 -174.2(4) . . . . ?
Fe2 N7 C57 C59 -173.8(3) . . . . ?
Fe2 N7 C58 C60 173.2(4) . . . . ?
Fe1 O1 C5 C6 -4.0(7) . . . . ?
Fe1 O1 C5 C4 177.0(3) . . . . ?
Fe1 O2 C16 C17 -175.3(3) . . . . ?
Fe1 O2 C16 C15 4.5(7) . . . . ?
Fe1 N1 C8 C13 0.8(5) . . . . ?
Fe1 N1 C8 C9 -179.4(4) . . . . ?
Fe1 N1 C7 C6 2.1(7) . . . . ?
Fe1 N3 C42 C43 179.4(4) . . . . ?
Fe1 N3 C41 C44 -179.8(4) . . . . ?
Fe1 N4 C56 C53 -179.6(4) 1_445 . . . ?
Fe1 N4 C55 C54 178.7(4) 1_445 . . . ?
Fe1 N2 C13 C8 0.9(5) . . . . ?
Fe1 N2 C13 C12 -178.8(4) . . . . ?
Fe1 N2 C14 C15 3.8(7) . . . . ?
O1 C5 C6 C7 1.3(8) . . . . ?
O1 C5 C6 C3 -179.1(5) . . . . ?
O2 C16 C15 C14 -7.5(8) . . . . ?
O2 C16 C15 C18 172.3(5) . . . . ?
O3 C25 C24 C27 -3.9(7) . . . . ?
O3 C25 C24 C23 -178.7(4) . . . . ?
O4 Fe2 N6 C33 -173.4(3) . . . . ?
O4 Fe2 N6 C34 5.5(4) . . . . ?
N8 Fe2 N6 C33 -82.5(3) 1_445 . . . ?
N8 Fe2 N6 C34 96.4(4) 1_445 . . . ?
N8 C70 C69 C68 0.8(7) . . . . ?
N6 C33 C32 C31 -179.9(5) . . . . ?
N6 C34 C35 C36 -1.5(8) . . . . ?
N6 C34 C35 C38 -178.8(5) . . . . ?
N5 Fe2 N6 C33 8.9(3) . . . . ?
N5 Fe2 N6 C34 -172.2(4) . . . . ?
N5 C27 C24 C25 4.5(7) . . . . ?
N5 C27 C24 C23 179.9(4) . . . . ?
N5 C28 C33 N6 3.1(6) . . . . ?
N5 C28 C33 C32 -174.9(4) . . . . ?
N5 C28 C29 C30 176.5(5) . . . . ?
N7 Fe2 N6 C33 98.9(3) . . . . ?
N7 Fe2 N6 C34 -82.2(4) . . . . ?
N7 C57 C59 C61 1.4(7) . . . . ?
N7 C58 C60 C61 0.4(8) . . . . ?
N1 C8 C13 N2 -1.1(5) . . . . ?
N1 C8 C13 C12 178.6(4) . . . . ?
N1 C8 C9 C10 -179.2(5) . . . . ?
N1 C7 C6 C5 -0.4(9) . . . . ?
N1 C7 C6 C3 -180.0(6) . . . . ?
F3 C30 C31 F4 1.3(8) . . . . ?
F3 C30 C31 C32 179.9(5) . . . . ?
N3 C42 C43 C45 0.4(8) . . . . ?
F1 C10 C11 F2 0.0(9) . . . . ?
F1 C10 C11 C12 -179.7(5) . . . . ?
N4 C56 C53 C52 1.3(8) . . . . ?
N4 C55 C54 C52 0.3(8) . . . . ?
N2 C13 C12 C11 -179.5(5) . . . . ?
N2 C14 C15 C16 3.2(9) . . . . ?
N2 C14 C15 C18 -176.7(5) . . . . ?
C25 C24 C23 O9 166.7(5) . . . . ?
C25 C24 C23 O10 -13.6(7) . . . . ?
C64 C62 C61 C59 -147.0(5) . . . . ?
C64 C62 C61 C60 33.4(7) . . . . ?
C64 C62 C63 C65 -2.3(7) . . . . ?
C64 C62 C63 F8 -177.6(6) . . . . ?
C27 N5 C28 C33 -176.1(4) . . . . ?
C27 N5 C28 C29 5.7(7) . . . . ?
C27 C24 C23 O9 -8.5(7) . . . . ?
C27 C24 C23 O10 171.2(4) . . . . ?
C28 N5 C27 C24 -176.4(4) . . . . ?
C28 C33 C32 C31 -2.3(7) . . . . ?
C28 C29 C30 F3 -178.6(5) . . . . ?
C28 C29 C30 C31 -1.3(9) . . . . ?
C56 N4 C55 C54 0.0(7) . . . . ?
C56 C53 C52 C54 -0.8(7) . . . . ?
C56 C53 C52 C51 179.6(5) . . . . ?
C55 N4 C56 C53 -0.8(7) . . . . ?
C55 C54 C52 C53 0.1(8) . . . . ?
C55 C54 C52 C51 179.7(5) . . . . ?
C57 N7 C58 C60 -2.2(7) . . . . ?
C57 C59 C61 C62 177.3(4) . . . . ?
C57 C59 C61 C60 -3.1(7) . . . . ?
C53 C52 C51 C76 -155.1(7) . . . . ?
C53 C52 C51 C74 26.4(9) . . . . ?
C53 C52 C51 C50 -27.5(8) . . . . ?
C53 C52 C51 C49 145.0(5) . . . . ?
C8 N1 C7 C6 179.1(5) . . . . ?
C8 C13 C12 C11 0.8(7) . . . . ?
C8 C9 C10 F1 179.3(5) . . . . ?
C8 C9 C10 C11 0.3(9) . . . . ?
C58 N7 C57 C59 1.3(7) . . . . ?
C59 C61 C60 C58 2.3(7) . . . . ?
C62 C64 C66 C67 2.0(7) . . . . ?
C62 C61 C60 C58 -178.1(4) . . . . ?
C54 C52 C51 C76 25.3(9) . . . . ?
C54 C52 C51 C74 -153.2(7) . . . . ?
C54 C52 C51 C50 153.0(6) . . . . ?
C54 C52 C51 C49 -34.6(7) . . . . ?
C61 C62 C63 C65 176.7(4) . . . . ?
C61 C62 C63 F8 1.4(8) . . . . ?
C33 N6 C34 C35 177.1(4) . . . . ?
C33 C28 C29 C30 -1.7(7) . . . . ?
C33 C32 C31 F4 177.9(5) . . . . ?
C33 C32 C31 C30 -0.7(8) . . . . ?
C45 C44 C41 N3 0.3(8) . . . . ?
C45 C46 C75 C76 177.4(4) . . . . ?
C45 C46 C71 C74 -177.3(4) . . . . ?
C45 C46 C71 F10 18.5(18) . . . . ?
C45 C46 C48 C50 179.9(6) . . . . ?
C45 C46 C48 F9 0.4(11) . . . . ?
C45 C46 C47 C49 -179.6(5) . . . . ?
C45 C46 C47 F7 1.5(11) . . . . ?
C13 N2 C14 C15 179.6(5) . . . . ?
C13 C8 C9 C10 0.6(8) . . . . ?
C13 C12 C11 F2 -179.6(5) . . . . ?
C13 C12 C11 C10 0.1(9) . . . . ?
C67 C65 C63 C62 1.5(7) . . . . ?
C67 C65 C63 F8 177.1(6) . . . . ?
C67 C68 C72 C77 175.3(4) . . . . ?
C67 C68 C69 C70 -176.3(4) . . . . ?
C70 N8 C77 C72 3.5(6) . . . . ?
C7 N1 C8 C13 -176.5(4) . . . . ?
C7 N1 C8 C9 3.2(7) . . . . ?
C7 C6 C3 O8 -8.1(10) . . . . ?
C7 C6 C3 O7 141.7(10) . . . . ?
C7 C6 C3 O15 -170.1(8) . . . . ?
C7 C6 C3 O14 21.4(16) . . . . ?
C42 N3 C41 C44 0.3(7) . . . . ?
C16 C15 C18 O5 176.5(7) . . . . ?
C16 C15 C18 O6 -4.4(10) . . . . ?
C66 C64 C62 C61 -178.4(4) . . . . ?
C66 C64 C62 C63 0.5(7) . . . . ?
C66 C67 C65 C63 1.0(7) . . . . ?
C66 C67 C65 F5 -177.2(5) . . . . ?
C66 C67 C68 C72 49.5(7) . . . . ?
C66 C67 C68 C69 -130.0(5) . . . . ?
C65 C67 C66 C64 -2.8(7) . . . . ?
C65 C67 C68 C72 -132.9(5) . . . . ?
C65 C67 C68 C69 47.6(6) . . . . ?
C68 C67 C66 C64 175.0(4) . . . . ?
C68 C67 C65 C63 -176.8(4) . . . . ?
C68 C67 C65 F5 5.0(7) . . . . ?
C68 C72 C77 N8 1.5(7) . . . . ?
C34 N6 C33 C28 172.2(4) . . . . ?
C34 N6 C33 C32 -10.1(7) . . . . ?
C34 C35 C36 O4 -2.2(8) . . . . ?
C34 C35 C36 C37 178.1(5) . . . . ?
C34 C35 C38 O12 12.7(7) . . . . ?
C34 C35 C38 O11 -169.2(7) . . . . ?
C29 C28 C33 N6 -178.6(4) . . . . ?
C29 C28 C33 C32 3.5(7) . . . . ?
C29 C30 C31 F4 -176.1(5) . . . . ?
C29 C30 C31 C32 2.6(9) . . . . ?
C23 O10 C22 C21 177.5(5) . . . . ?
C5 C6 C3 O8 172.3(6) . . . . ?
C5 C6 C3 O7 -38.0(12) . . . . ?
C5 C6 C3 O15 10.3(12) . . . . ?
C5 C6 C3 O14 -158.2(14) . . . . ?
C44 C45 C43 C42 0.3(7) . . . . ?
C44 C45 C46 C75 159.0(7) . . . . ?
C44 C45 C46 C71 -23.6(9) . . . . ?
C44 C45 C46 C48 31.4(8) . . . . ?
C44 C45 C46 C47 -142.3(5) . . . . ?
C72 C68 C69 C70 4.1(7) . . . . ?
C9 C8 C13 N2 179.1(4) . . . . ?
C9 C8 C13 C12 -1.2(7) . . . . ?
C9 C10 C11 F2 179.0(6) . . . . ?
C9 C10 C11 C12 -0.7(10) . . . . ?
C52 C51 C74 C71 178.4(4) . . . . ?
C52 C51 C50 C48 -179.0(6) . . . . ?
C52 C51 C49 C47 178.6(5) . . . . ?
C52 C51 C49 F6 -6.4(11) . . . . ?
C36 C35 C38 O12 -164.7(5) . . . . ?
C36 C35 C38 O11 13.4(10) . . . . ?
C69 C68 C72 C77 -5.2(7) . . . . ?
C43 C45 C44 C41 -0.6(7) . . . . ?
C43 C45 C46 C75 -20.5(8) . . . . ?
C43 C45 C46 C71 156.8(7) . . . . ?
C43 C45 C46 C48 -148.1(6) . . . . ?
C43 C45 C46 C47 38.1(7) . . . . ?
C63 C62 C61 C59 34.0(7) . . . . ?
C63 C62 C61 C60 -145.5(5) . . . . ?
C14 N2 C13 C8 -175.3(4) . . . . ?
C14 N2 C13 C12 5.0(7) . . . . ?
C14 C15 C18 O5 -3.6(10) . . . . ?
C14 C15 C18 O6 175.5(6) . . . . ?
C41 N3 C42 C43 -0.7(7) . . . . ?
C46 C45 C44 C41 179.8(4) . . . . ?
C46 C45 C43 C42 179.8(5) . . . . ?
C46 C75 C76 C51 0.0 . . . . ?
C46 C75 C76 F11 168.5(16) . . . . ?
C46 C48 C50 C51 -1.1(11) . . . . ?
C46 C47 C49 C51 1.2(9) . . . . ?
C46 C47 C49 F6 -174.2(8) . . . . ?
C75 C46 C71 C74 0.0 . . . . ?
C75 C46 C71 F10 -164.2(18) . . . . ?
C75 C76 C51 C52 -178.5(4) . . . . ?
C75 C76 C51 C74 0.0 . . . . ?
C76 C51 C74 C71 0.0 . . . . ?
C51 C74 C71 C46 0.0 . . . . ?
C51 C74 C71 F10 165.3(17) . . . . ?
C71 C46 C75 C76 0.0 . . . . ?
C17 C16 C15 C14 172.2(5) . . . . ?
C17 C16 C15 C18 -8.0(9) . . . . ?
C26 C25 C24 C27 176.4(5) . . . . ?
C26 C25 C24 C23 1.6(7) . . . . ?
C38 O12 C39 C40 177.4(6) . . . . ?
C38 C35 C36 O4 175.0(5) . . . . ?
C38 C35 C36 C37 -4.8(8) . . . . ?
C22 O10 C23 O9 -5.3(7) . . . . ?
C22 O10 C23 C24 175.0(5) . . . . ?
C4 C5 C6 C7 -179.8(5) . . . . ?
C4 C5 C6 C3 -0.2(8) . . . . ?
C39 O12 C38 O11 -2.8(9) . . . . ?
C39 O12 C38 C35 175.4(5) . . . . ?
C18 O6 C19 C20 -177.7(8) . . . . ?
C3 O8 C1 C2 -78.8(11) . . . . ?
C3 O7 C78 C79 179(2) . . . . ?
C19 O6 C18 O5 0.7(12) . . . . ?
C19 O6 C18 C15 -178.4(7) . . . . ?
F5 C65 C63 C62 179.8(5) . . . . ?
C48 C46 C47 C49 6.2(9) . . . . ?
C48 C46 C47 F7 -172.6(9) . . . . ?
C50 C51 C49 C47 -8.6(9) . . . . ?
C50 C51 C49 F6 166.4(9) . . . . ?
C47 C46 C48 C50 -6.5(10) . . . . ?
C47 C46 C48 F9 174.0(8) . . . . ?
C49 C51 C50 C48 8.7(10) . . . . ?
F9 C48 C50 C51 178.5(8) . . . . ?
F7 C47 C49 C51 -179.9(8) . . . . ?
F7 C47 C49 F6 4.7(12) . . . . ?
F11 C76 C51 C52 14.2(18) . . . . ?
F11 C76 C51 C74 -167.4(18) . . . . ?
C77 N8 C70 C69 -4.7(6) . . . . ?
C1 O8 C3 C6 -179.3(7) . . . . ?
C1 O8 C3 O15 -15.8(12) . . . . ?
C78 O7 C3 C6 -177.7(17) . . . . ?
C78 O7 C3 O14 -51(2) . . . . ?

loop_
_platon_squeeze_void_nr
_platon_squeeze_void_average_x
_platon_squeeze_void_average_y
_platon_squeeze_void_average_z
_platon_squeeze_void_volume
_platon_squeeze_void_count_electrons
_platon_squeeze_void_content
1 -0.163 0.039 0.654 188 32 ' '
2 0.163 0.961 0.346 187 32 ' '
